data_1553072
loop_
_publ_author_name
'Chahdoura, Faouzi'
'Mallet-Ladeira, Sonia'
'G\'omez, Montserrat'

_publ_section_title
;
 Palladium nanoparticles in glycerol: a clear-cut catalyst for one-pot
 multi-step processes applied in the synthesis of heterocyclic compounds
;
_journal_issue 4
_journal_name_full 'Organic Chemistry Frontiers'
_journal_page_first 312
_journal_paper_doi 10.1039/C4QO00338A
_journal_volume 2
_journal_year 2015
_chemical_formula_sum 'C22 H23 N O2'
_chemical_formula_weight 333.41
_space_group_IT_number 2
_space_group_name_Hall '-P 1'
_space_group_name_H-M_alt 'P -1'
_symmetry_cell_setting triclinic
_symmetry_space_group_name_H-M 'P -1'
_atom_sites_solution_hydrogens geom
_atom_sites_solution_primary direct
_atom_sites_solution_secondary difmap
_audit_creation_method SHELXL-97
_audit_update_record
;
2014-08-22 deposited with the CCDC.
2015-01-30 downloaded from the CCDC.
;
_cell_angle_alpha 95.504(4)
_cell_angle_beta 91.157(4)
_cell_angle_gamma 101.221(4)
_cell_formula_units_Z 2
_cell_length_a 9.1264(5)
_cell_length_b 9.7169(6)
_cell_length_c 10.2731(7)
_cell_measurement_reflns_used 3436
_cell_measurement_temperature 193(2)
_cell_measurement_theta_max 24.767
_cell_measurement_theta_min 2.805
_cell_volume 888.78(10)
_computing_cell_refinement 'Bruker SMART'
_computing_data_collection 'Bruker SMART'
_computing_data_reduction 'Bruker SAINT'
_computing_molecular_graphics 'Bruker SHELXTL'
_computing_publication_material 'Bruker SHELXTL'
_computing_structure_refinement 'SHELXL-97 (Sheldrick, 2008)'
_computing_structure_solution 'SHELXS-97 (Sheldrick, 2008)'
_diffrn_ambient_temperature 193(2)
_diffrn_measured_fraction_theta_full 0.989
_diffrn_measured_fraction_theta_max 0.989
_diffrn_measurement_device_type 'CCD area detector'
_diffrn_measurement_method 'phi and omega scans'
_diffrn_radiation_monochromator graphite
_diffrn_radiation_source 'fine-focus sealed tube'
_diffrn_radiation_type MoK\a
_diffrn_radiation_wavelength 0.71073
_diffrn_reflns_av_R_equivalents 0.0591
_diffrn_reflns_av_sigmaI/netI 0.0582
_diffrn_reflns_limit_h_max 11
_diffrn_reflns_limit_h_min -11
_diffrn_reflns_limit_k_max 12
_diffrn_reflns_limit_k_min -12
_diffrn_reflns_limit_l_max 12
_diffrn_reflns_limit_l_min -12
_diffrn_reflns_number 13707
_diffrn_reflns_theta_full 26.37
_diffrn_reflns_theta_max 26.37
_diffrn_reflns_theta_min 5.25
_exptl_absorpt_coefficient_mu 0.079
_exptl_absorpt_correction_T_max 0.9937
_exptl_absorpt_correction_T_min 0.9843
_exptl_absorpt_correction_type multi-scan
_exptl_absorpt_process_details 'SADABS (Bruker-AXS)'
_exptl_crystal_colour colourless
_exptl_crystal_density_diffrn 1.246
_exptl_crystal_density_method 'not measured'
_exptl_crystal_description needle
_exptl_crystal_F_000 356
_exptl_crystal_size_max 0.20
_exptl_crystal_size_mid 0.12
_exptl_crystal_size_min 0.08
_refine_diff_density_max 0.326
_refine_diff_density_min -0.319
_refine_diff_density_rms 0.063
_refine_ls_extinction_method none
_refine_ls_goodness_of_fit_ref 1.079
_refine_ls_hydrogen_treatment constr
_refine_ls_matrix_type full
_refine_ls_number_parameters 227
_refine_ls_number_reflns 3588
_refine_ls_number_restraints 0
_refine_ls_restrained_S_all 1.079
_refine_ls_R_factor_all 0.0822
_refine_ls_R_factor_gt 0.0587
_refine_ls_shift/su_max 0.000
_refine_ls_shift/su_mean 0.000
_refine_ls_structure_factor_coef Fsqd
_refine_ls_weighting_details 'calc w=1/[\s^2^(Fo^2^)+(0.1144P)^2^+0.4739P] where P=(Fo^2^+2Fc^2^)/3'
_refine_ls_weighting_scheme calc
_refine_ls_wR_factor_gt 0.1776
_refine_ls_wR_factor_ref 0.2170
_reflns_number_gt 2615
_reflns_number_total 3588
_reflns_threshold_expression >2sigma(I)
_cod_data_source_file c4qo00338a2.cif
_cod_data_source_block faouzi16m
_cod_depositor_comments
;
The following automatic conversions were performed:

data item '_symmetry_cell_setting' value 'Triclinic' was changed to
'triclinic' in accordance with the
/home/saulius/struct/COD-crude-data/automatic-downloads/DataCite-retrospective/RSC/depositions/lib/dictionaries/cif_core.dic
dictionary named 'cif_core.dic' version 2.4.2 last updated on
2011-04-26.

Automatic conversion script
Id: cif_fix_values 6909 2019-04-08 15:41:33Z antanas 
;
_cod_original_sg_symbol_H-M P-1
_cod_database_code 1553072

loop_
_symmetry_equiv_pos_as_xyz
'x, y, z'
'-x, -y, -z'

loop_
_atom_site_label
_atom_site_type_symbol
_atom_site_fract_x
_atom_site_fract_y
_atom_site_fract_z
_atom_site_U_iso_or_equiv
_atom_site_adp_type
_atom_site_occupancy
_atom_site_symmetry_multiplicity
_atom_site_calc_flag
_atom_site_refinement_flags
N1 N 0.4725(2) 0.60398(19) 0.30343(18) 0.0287(4) Uani 1 1 d .
O1 O 0.38717(19) 0.79027(17) 0.41497(16) 0.0371(4) Uani 1 1 d .
O2 O 0.2627(2) -0.07864(18) 0.11011(18) 0.0445(5) Uani 1 1 d .
C1 C 0.4874(3) 0.7404(2) 0.3625(2) 0.0298(5) Uani 1 1 d .
C2 C 0.6080(2) 0.5787(2) 0.2506(2) 0.0271(5) Uani 1 1 d .
C3 C 0.7160(3) 0.7135(2) 0.2793(2) 0.0302(5) Uani 1 1 d .
C4 C 0.6452(3) 0.8103(2) 0.3482(2) 0.0298(5) Uani 1 1 d .
C5 C 0.7187(3) 0.9460(3) 0.3922(2) 0.0372(6) Uani 1 1 d .
H5 H 0.6688 1.0106 0.4398 0.045 Uiso 1 1 calc R
C6 C 0.8677(3) 0.9832(3) 0.3638(3) 0.0438(6) Uani 1 1 d .
H6 H 0.9219 1.0751 0.3931 0.053 Uiso 1 1 calc R
C7 C 0.9396(3) 0.8880(3) 0.2930(3) 0.0445(6) Uani 1 1 d .
H7 H 1.0418 0.9166 0.2739 0.053 Uiso 1 1 calc R
C8 C 0.8646(3) 0.7517(3) 0.2495(2) 0.0369(6) Uani 1 1 d .
H8 H 0.9139 0.6871 0.2010 0.044 Uiso 1 1 calc R
C9 C 0.3271(2) 0.5034(2) 0.2876(2) 0.0288(5) Uani 1 1 d .
H9 H 0.3469 0.4144 0.2405 0.035 Uiso 1 1 calc R
C10 C 0.2149(3) 0.5546(3) 0.2017(2) 0.0351(5) Uani 1 1 d .
H10A H 0.2600 0.5791 0.1180 0.042 Uiso 1 1 calc R
H10B H 0.1866 0.6400 0.2464 0.042 Uiso 1 1 calc R
C11 C 0.0769(3) 0.4374(3) 0.1754(2) 0.0382(6) Uani 1 1 d .
H11A H 0.1049 0.3550 0.1251 0.046 Uiso 1 1 calc R
H11B H 0.0019 0.4707 0.1219 0.046 Uiso 1 1 calc R
C12 C 0.0082(3) 0.3930(3) 0.3029(3) 0.0389(6) Uani 1 1 d .
H12A H -0.0301 0.4725 0.3485 0.047 Uiso 1 1 calc R
H12B H -0.0773 0.3131 0.2829 0.047 Uiso 1 1 calc R
C13 C 0.1222(3) 0.3493(3) 0.3918(3) 0.0431(6) Uani 1 1 d .
H13A H 0.1505 0.2623 0.3509 0.052 Uiso 1 1 calc R
H13B H 0.0768 0.3283 0.4762 0.052 Uiso 1 1 calc R
C14 C 0.2625(3) 0.4653(3) 0.4172(2) 0.0407(6) Uani 1 1 d .
H14A H 0.2367 0.5496 0.4662 0.049 Uiso 1 1 calc R
H14B H 0.3374 0.4318 0.4706 0.049 Uiso 1 1 calc R
C15 C 0.6388(3) 0.4603(2) 0.1893(2) 0.0318(5) Uani 1 1 d .
H15 H 0.7366 0.4687 0.1569 0.038 Uiso 1 1 calc R
C16 C 0.5426(3) 0.3177(2) 0.1646(2) 0.0301(5) Uani 1 1 d .
C17 C 0.5198(3) 0.2276(2) 0.2636(2) 0.0342(5) Uani 1 1 d .
H17 H 0.5693 0.2569 0.3467 0.041 Uiso 1 1 calc R
C18 C 0.4265(3) 0.0965(2) 0.2428(2) 0.0364(6) Uani 1 1 d .
H18 H 0.4118 0.0369 0.3115 0.044 Uiso 1 1 calc R
C19 C 0.3541(3) 0.0517(2) 0.1209(2) 0.0323(5) Uani 1 1 d .
C20 C 0.3782(3) 0.1382(3) 0.0205(2) 0.0366(6) Uani 1 1 d .
H20 H 0.3307 0.1080 -0.0633 0.044 Uiso 1 1 calc R
C21 C 0.4722(3) 0.2693(3) 0.0437(2) 0.0350(5) Uani 1 1 d .
H21 H 0.4888 0.3277 -0.0258 0.042 Uiso 1 1 calc R
C22 C 0.1854(3) -0.1266(3) -0.0121(3) 0.0517(7) Uani 1 1 d .
H22A H 0.1188 -0.0627 -0.0313 0.077 Uiso 1 1 calc R
H22B H 0.1264 -0.2218 -0.0083 0.077 Uiso 1 1 calc R
H22C H 0.2578 -0.1286 -0.0811 0.077 Uiso 1 1 calc R

loop_
_atom_site_aniso_label
_atom_site_aniso_U_11
_atom_site_aniso_U_22
_atom_site_aniso_U_33
_atom_site_aniso_U_23
_atom_site_aniso_U_13
_atom_site_aniso_U_12
N1 0.0231(9) 0.0264(10) 0.0364(10) 0.0014(7) 0.0005(7) 0.0055(7)
O1 0.0365(9) 0.0318(9) 0.0432(9) -0.0007(7) 0.0076(7) 0.0090(7)
O2 0.0477(11) 0.0329(10) 0.0483(10) 0.0024(7) 0.0028(8) -0.0025(8)
C1 0.0340(12) 0.0292(11) 0.0279(10) 0.0040(8) 0.0010(9) 0.0099(9)
C2 0.0240(10) 0.0274(11) 0.0306(10) 0.0075(8) 0.0018(8) 0.0045(8)
C3 0.0307(11) 0.0305(12) 0.0305(11) 0.0087(9) 0.0003(9) 0.0059(9)
C4 0.0325(12) 0.0291(11) 0.0288(10) 0.0069(8) -0.0006(9) 0.0066(9)
C5 0.0411(14) 0.0288(12) 0.0405(13) 0.0057(10) -0.0017(10) 0.0030(10)
C6 0.0435(15) 0.0334(13) 0.0501(15) 0.0077(11) -0.0062(11) -0.0042(11)
C7 0.0310(13) 0.0454(15) 0.0559(16) 0.0138(12) 0.0029(11) 0.0002(11)
C8 0.0312(12) 0.0352(13) 0.0445(13) 0.0075(10) 0.0039(10) 0.0055(10)
C9 0.0238(11) 0.0255(11) 0.0366(11) 0.0029(8) -0.0004(8) 0.0043(9)
C10 0.0297(12) 0.0398(13) 0.0361(12) 0.0096(10) 0.0016(9) 0.0049(10)
C11 0.0281(12) 0.0474(15) 0.0383(12) 0.0024(10) -0.0047(9) 0.0070(11)
C12 0.0272(12) 0.0385(13) 0.0482(14) 0.0038(11) 0.0032(10) -0.0006(10)
C13 0.0379(14) 0.0404(14) 0.0485(14) 0.0164(11) 0.0001(11) -0.0044(11)
C14 0.0360(13) 0.0443(14) 0.0390(13) 0.0149(11) -0.0034(10) -0.0035(11)
C15 0.0280(11) 0.0312(12) 0.0374(12) 0.0055(9) 0.0030(9) 0.0081(9)
C16 0.0314(11) 0.0271(11) 0.0344(11) 0.0027(9) 0.0028(9) 0.0119(9)
C17 0.0400(13) 0.0315(12) 0.0316(11) 0.0014(9) -0.0015(9) 0.0091(10)
C18 0.0439(14) 0.0324(12) 0.0349(12) 0.0094(9) 0.0043(10) 0.0093(11)
C19 0.0314(12) 0.0279(11) 0.0384(12) 0.0019(9) 0.0049(9) 0.0079(9)
C20 0.0425(13) 0.0393(13) 0.0271(11) 0.0014(9) -0.0001(9) 0.0072(11)
C21 0.0398(13) 0.0343(13) 0.0326(11) 0.0090(9) 0.0037(10) 0.0083(10)
C22 0.0491(16) 0.0435(15) 0.0571(17) -0.0081(13) -0.0060(13) 0.0034(13)

loop_
_atom_type_symbol
_atom_type_description
_atom_type_scat_dispersion_real
_atom_type_scat_dispersion_imag
_atom_type_scat_source
C C 0.0033 0.0016 'International Tables Vol C Tables 4.2.6.8 and 6.1.1.4'
H H 0.0000 0.0000 'International Tables Vol C Tables 4.2.6.8 and 6.1.1.4'
N N 0.0061 0.0033 'International Tables Vol C Tables 4.2.6.8 and 6.1.1.4'
O O 0.0106 0.0060 'International Tables Vol C Tables 4.2.6.8 and 6.1.1.4'

loop_
_geom_angle_atom_site_label_1
_geom_angle_atom_site_label_2
_geom_angle_atom_site_label_3
_geom_angle
C1 N1 C2 111.86(18)
C1 N1 C9 122.79(18)
C2 N1 C9 125.09(17)
C19 O2 C22 117.2(2)
O1 C1 N1 125.3(2)
O1 C1 C4 128.4(2)
N1 C1 C4 106.34(18)
C15 C2 N1 129.5(2)
C15 C2 C3 125.3(2)
N1 C2 C3 105.21(17)
C8 C3 C4 120.2(2)
C8 C3 C2 131.0(2)
C4 C3 C2 108.78(19)
C5 C4 C3 122.5(2)
C5 C4 C1 129.7(2)
C3 C4 C1 107.79(19)
C6 C5 C4 117.1(2)
C5 C6 C7 121.0(2)
C6 C7 C8 121.4(2)
C3 C8 C7 117.8(2)
N1 C9 C14 112.83(19)
N1 C9 C10 112.07(18)
C14 C9 C10 111.59(19)
C9 C10 C11 108.71(19)
C10 C11 C12 111.3(2)
C13 C12 C11 111.2(2)
C12 C13 C14 111.5(2)
C9 C14 C13 109.3(2)
C2 C15 C16 129.5(2)
C21 C16 C17 117.6(2)
C21 C16 C15 121.6(2)
C17 C16 C15 120.8(2)
C18 C17 C16 121.2(2)
C17 C18 C19 120.0(2)
O2 C19 C20 124.6(2)
O2 C19 C18 115.8(2)
C20 C19 C18 119.7(2)
C19 C20 C21 119.4(2)
C16 C21 C20 122.2(2)

loop_
_geom_bond_atom_site_label_1
_geom_bond_atom_site_label_2
_geom_bond_distance
N1 C1 1.385(3)
N1 C2 1.415(3)
N1 C9 1.483(3)
O1 C1 1.227(3)
O2 C19 1.367(3)
O2 C22 1.420(3)
C1 C4 1.484(3)
C2 C15 1.340(3)
C2 C3 1.478(3)
C3 C8 1.383(3)
C3 C4 1.389(3)
C4 C5 1.387(3)
C5 C6 1.382(4)
C6 C7 1.394(4)
C7 C8 1.395(4)
C9 C14 1.517(3)
C9 C10 1.523(3)
C10 C11 1.525(3)
C11 C12 1.527(3)
C12 C13 1.518(4)
C13 C14 1.532(3)
C15 C16 1.485(3)
C16 C21 1.384(3)
C16 C17 1.398(3)
C17 C18 1.382(3)
C18 C19 1.394(3)
C19 C20 1.386(3)
C20 C21 1.387(3)
